data_4312400
loop_
_publ_author_name
'Andrew D. Burrows'
'Mary F. Mahon'
'Steven P. Nolan'
'Maurizio Varrone'

_publ_section_title
;
 Diphosphines Possessing Electronically Different Donor Groups: Synthesis
 and Coordination Chemistry of the Unsymmetrical
 Di(N-pyrrolyl)phosphino-Functionalized dppm Analogue Ph2PCH2P(NC4H4)2
;
_journal_name_full 'Inorganic Chemistry'
_journal_page_first 7227
_journal_page_last 7238
_journal_paper_doi 10.1021/ic034487z
_journal_volume 42
_journal_year 2003
_chemical_formula_sum 'C41 H50 Cl2 N2 P2 Ru2'
_chemical_formula_weight 905.81
_chemical_name_systematic
;
 ?
;
_space_group_IT_number 4
_symmetry_cell_setting monoclinic
_symmetry_space_group_name_Hall 'P 2yb'
_symmetry_space_group_name_H-M 'P 1 21 1'
_atom_sites_solution_hydrogens geom
_atom_sites_solution_primary direct
_atom_sites_solution_secondary difmap
_audit_creation_method SHELXL-97
_cell_angle_alpha 90.00
_cell_angle_beta 114.1320(10)
_cell_angle_gamma 90.00
_cell_formula_units_Z 4
_cell_length_a 17.3300(3)
_cell_length_b 12.0900(2)
_cell_length_c 20.7670(4)
_cell_measurement_reflns_used 25
_cell_measurement_temperature 150(2)
_cell_measurement_theta_max 18
_cell_measurement_theta_min 12
_cell_volume 3970.84(13)
_computing_data_reduction 'Denzo and Scalepack (otwinowski & Minor, 1997)'
_computing_molecular_graphics 'ORTEX (P.McArdle, 1995)'
_computing_publication_material 'SHELXL-97/2 (Sheldrick,1997)'
_computing_structure_refinement 'SHELXL-97 (Sheldrick, 1997)'
_computing_structure_solution 'SHELXS-97 (Sheldrick, 1990)'
_diffrn_ambient_temperature 150(2)
_diffrn_measured_fraction_theta_full 0.995
_diffrn_measured_fraction_theta_max 0.995
_diffrn_measurement_device_type KappaCCD
_diffrn_measurement_method KappaCCD
_diffrn_radiation_monochromator graphite
_diffrn_radiation_source 'fine-focus sealed tube'
_diffrn_radiation_type MoK\a
_diffrn_radiation_wavelength 0.71073
_diffrn_reflns_av_R_equivalents 0.0766
_diffrn_reflns_av_sigmaI/netI 0.0816
_diffrn_reflns_limit_h_max 22
_diffrn_reflns_limit_h_min -22
_diffrn_reflns_limit_k_max 15
_diffrn_reflns_limit_k_min -15
_diffrn_reflns_limit_l_max 26
_diffrn_reflns_limit_l_min -26
_diffrn_reflns_number 68998
_diffrn_reflns_theta_full 27.46
_diffrn_reflns_theta_max 27.46
_diffrn_reflns_theta_min 3.54
_exptl_absorpt_coefficient_mu 1.007
_exptl_absorpt_correction_type none
_exptl_crystal_density_diffrn 1.515
_exptl_crystal_density_method 'not measured'
_exptl_crystal_description Block
_exptl_crystal_F_000 1848
_exptl_crystal_size_max 0.20
_exptl_crystal_size_mid 0.20
_exptl_crystal_size_min 0.20
_refine_diff_density_max 1.116
_refine_diff_density_min -0.793
_refine_diff_density_rms 0.097
_refine_ls_abs_structure_details 'Flack H D (1983), Acta Cryst. A39, 876-881'
_refine_ls_abs_structure_Flack 0.45(3)
_refine_ls_extinction_method none
_refine_ls_goodness_of_fit_ref 1.011
_refine_ls_hydrogen_treatment constr
_refine_ls_matrix_type full
_refine_ls_number_parameters 904
_refine_ls_number_reflns 17999
_refine_ls_number_restraints 1
_refine_ls_restrained_S_all 1.011
_refine_ls_R_factor_all 0.0945
_refine_ls_R_factor_gt 0.0508
_refine_ls_shift/su_max 0.008
_refine_ls_shift/su_mean 0.001
_refine_ls_structure_factor_coef Fsqd
_refine_ls_weighting_details
; calc
 [1.00000+0.00000exp(0.00(sin\q/\l)^2^)]/
   [\s^2^(Fo^2^)+0.0000+3.7564*P+(0.0497P)^2^+0.0000sin\q/\l]
 where P = 0.00000Fo^2^ + 1.00000Fc^2^
;
_refine_ls_weighting_scheme calc
_refine_ls_wR_factor_gt 0.1028
_refine_ls_wR_factor_ref 0.1186
_reflns_number_gt 12370
_reflns_number_total 17999
_reflns_threshold_expression >2sigma(I)
_cod_data_source_file ic034487zsi20030806_093646_7.cif
_cod_data_source_block '_compound_8_(h01adb6a)'
_cod_depositor_comments
;
The following automatic conversions were performed:

'_symmetry_cell_setting' value 'Monoclinic' changed to 'monoclinic'
according to the built-in table from CIF Core dictionary named
'cif_core.dic' version 2.4.1 from
2010-06-29.

'_exptl_absorpt_correction_type' value 'None' changed to
'none' according to the built-in table from CIF Core dictionary named
'cif_core.dic' version 2.4.1 from 2010-06-29.

Automatic conversion script
Id: cif_fix_values 1646 2011-03-28 12:23:43Z adriana 
;
_cod_original_cell_volume 3970.83(12)
_cod_database_code 4312400

loop_
_symmetry_equiv_pos_as_xyz
'x, y, z'
'-x, y+1/2, -z'

loop_
_atom_site_label
_atom_site_type_symbol
_atom_site_fract_x
_atom_site_fract_y
_atom_site_fract_z
_atom_site_U_iso_or_equiv
_atom_site_adp_type
_atom_site_occupancy
_atom_site_symmetry_multiplicity
_atom_site_calc_flag
_atom_site_refinement_flags
_atom_site_disorder_assembly
_atom_site_disorder_group
Ru1 Ru 0.15618(3) 0.00016(5) 0.47499(3) 0.03787(15) Uani 1 1 d . . .
Ru2 Ru 0.23938(3) 0.21859(5) 0.39355(3) 0.03610(15) Uani 1 1 d . . .
Cl1 Cl 0.12908(11) 0.19705(17) 0.43873(9) 0.0402(4) Uani 1 1 d . . .
Cl2 Cl 0.25115(11) 0.01703(17) 0.41309(9) 0.0424(5) Uani 1 1 d . . .
P1 P 0.26519(11) 0.05642(17) 0.57684(9) 0.0315(4) Uani 1 1 d . . .
P2 P 0.33880(11) 0.23592(17) 0.50495(9) 0.0322(4) Uani 1 1 d . . .
N1 N 0.3342(4) 0.3491(6) 0.5548(3) 0.0474(17) Uani 1 1 d . . .
N2 N 0.4457(4) 0.2468(6) 0.5139(3) 0.0440(17) Uani 1 1 d . . .
C1 C 0.3563(4) 0.1225(7) 0.5683(3) 0.0302(15) Uani 1 1 d . . .
H1A H 0.3939 0.1508 0.6155 0.036 Uiso 1 1 calc R . .
H1B H 0.3879 0.0638 0.5561 0.036 Uiso 1 1 calc R . .
C2 C 0.2417(4) 0.1513(6) 0.6328(3) 0.0324(16) Uani 1 1 d . . .
C3 C 0.2999(5) 0.1944(8) 0.6960(4) 0.052(2) Uani 1 1 d . . .
H3 H 0.3581 0.1759 0.7125 0.062 Uiso 1 1 calc R . .
C4 C 0.2732(8) 0.2619(9) 0.7331(7) 0.085(4) Uani 1 1 d . . .
H4 H 0.3149 0.2859 0.7772 0.102 Uiso 1 1 calc R . .
C5 C 0.2033(8) 0.2962(9) 0.7180(6) 0.083(3) Uani 1 1 d . . .
H5 H 0.1908 0.3451 0.7483 0.099 Uiso 1 1 calc R . .
C6 C 0.1437(6) 0.2625(8) 0.6566(5) 0.063(3) Uani 1 1 d . . .
H6 H 0.0883 0.2921 0.6424 0.076 Uiso 1 1 calc R . .
C7 C 0.1577(5) 0.1865(6) 0.6120(4) 0.0417(19) Uani 1 1 d . . .
H7 H 0.1132 0.1602 0.5702 0.050 Uiso 1 1 calc R . .
C8 C 0.3233(4) -0.0509(7) 0.6391(3) 0.0362(17) Uani 1 1 d . . .
C9 C 0.3260(5) -0.0686(8) 0.7055(4) 0.052(2) Uani 1 1 d . . .
H9 H 0.2983 -0.0187 0.7244 0.062 Uiso 1 1 calc R . .
C10 C 0.3686(6) -0.1580(8) 0.7444(4) 0.059(2) Uani 1 1 d . . .
H10 H 0.3720 -0.1669 0.7909 0.070 Uiso 1 1 calc R . .
C11 C 0.4068(6) -0.2357(9) 0.7183(6) 0.070(3) Uani 1 1 d . . .
H11 H 0.4332 -0.2992 0.7453 0.084 Uiso 1 1 calc R . .
C12 C 0.4059(6) -0.2206(9) 0.6573(6) 0.071(3) Uani 1 1 d . . .
H12 H 0.4331 -0.2727 0.6393 0.085 Uiso 1 1 calc R . .
C13 C 0.3668(5) -0.1309(7) 0.6172(4) 0.0452(19) Uani 1 1 d . . .
H13 H 0.3689 -0.1221 0.5726 0.054 Uiso 1 1 calc R . .
C14 C 0.2645(6) 0.4216(7) 0.5319(4) 0.057(2) Uani 1 1 d . . .
H14 H 0.2163 0.4171 0.4883 0.069 Uiso 1 1 calc R . .
C15 C 0.2783(10) 0.5013(11) 0.5842(7) 0.122(5) Uani 1 1 d . . .
H15 H 0.2418 0.5606 0.5830 0.146 Uiso 1 1 calc R . .
C16 C 0.3672(8) 0.4730(9) 0.6457(6) 0.080(3) Uani 1 1 d . . .
H16 H 0.3959 0.5111 0.6891 0.096 Uiso 1 1 calc R . .
C17 C 0.3927(6) 0.3798(9) 0.6212(4) 0.058(2) Uani 1 1 d . . .
H17 H 0.4440 0.3414 0.6468 0.070 Uiso 1 1 calc R . .
C18 C 0.4992(6) 0.3343(9) 0.5338(4) 0.065(3) Uani 1 1 d . . .
H18 H 0.4852 0.4036 0.5478 0.078 Uiso 1 1 calc R . .
C19 C 0.5756(7) 0.3121(12) 0.5316(5) 0.092(4) Uani 1 1 d . . .
H19 H 0.6226 0.3601 0.5424 0.111 Uiso 1 1 calc R . .
C20 C 0.5671(7) 0.1921(13) 0.5079(6) 0.094(4) Uani 1 1 d . . .
H20 H 0.6088 0.1482 0.5015 0.113 Uiso 1 1 calc R . .
C21 C 0.4846(5) 0.1590(9) 0.4973(5) 0.060(3) Uani 1 1 d . . .
H21 H 0.4602 0.0883 0.4815 0.072 Uiso 1 1 calc R . .
C22 C 0.0510(6) -0.0607(9) 0.4949(6) 0.072(3) Uani 1 1 d . . .
C23 C 0.1120(6) -0.1394(10) 0.5163(5) 0.077(3) Uani 1 1 d . . .
C24 C 0.1291(6) -0.1741(7) 0.4608(5) 0.057(3) Uani 1 1 d . . .
C25 C 0.0759(6) -0.1195(9) 0.3982(4) 0.072(3) Uani 1 1 d . . .
C26 C 0.0248(5) -0.0459(8) 0.4213(7) 0.079(3) Uani 1 1 d . . .
C27 C 0.0015(6) -0.0149(9) 0.5371(7) 0.106(4) Uani 1 1 d . . .
H27A H -0.0434 -0.0670 0.5337 0.159 Uiso 1 1 calc R . .
H27B H -0.0236 0.0567 0.5175 0.159 Uiso 1 1 calc R . .
H27C H 0.0403 -0.0056 0.5867 0.159 Uiso 1 1 calc R . .
C28 C 0.1525(7) -0.1932(8) 0.5897(5) 0.107(4) Uani 1 1 d . . .
H28A H 0.1650 -0.1361 0.6261 0.160 Uiso 1 1 calc R . .
H28B H 0.2050 -0.2305 0.5951 0.160 Uiso 1 1 calc R . .
H28C H 0.1132 -0.2474 0.5948 0.160 Uiso 1 1 calc R . .
C29 C 0.1909(6) -0.2599(8) 0.4582(8) 0.135(6) Uani 1 1 d . . .
H29A H 0.2350 -0.2713 0.5057 0.202 Uiso 1 1 calc R . .
H29B H 0.2167 -0.2346 0.4267 0.202 Uiso 1 1 calc R . .
H29C H 0.1610 -0.3298 0.4404 0.202 Uiso 1 1 calc R . .
C30 C 0.0692(6) -0.1294(9) 0.3238(5) 0.092(3) Uani 1 1 d . . .
H30A H 0.1259 -0.1360 0.3246 0.138 Uiso 1 1 calc R . .
H30B H 0.0413 -0.0635 0.2969 0.138 Uiso 1 1 calc R . .
H30C H 0.0360 -0.1952 0.3015 0.138 Uiso 1 1 calc R . .
C31 C -0.0449(5) 0.0293(8) 0.3702(7) 0.105(4) Uani 1 1 d . . .
H31A H -0.1003 0.0019 0.3651 0.157 Uiso 1 1 calc R . .
H31B H -0.0420 0.0291 0.3241 0.157 Uiso 1 1 calc R . .
H31C H -0.0368 0.1049 0.3889 0.157 Uiso 1 1 calc R . .
C32 C 0.1521(6) 0.2648(11) 0.2863(4) 0.076(3) Uani 1 1 d . . .
C33 C 0.1854(6) 0.3549(8) 0.3264(4) 0.066(2) Uani 1 1 d . . .
C34 C 0.2734(7) 0.3552(10) 0.3448(4) 0.075(3) Uani 1 1 d . . .
C35 C 0.2941(5) 0.2541(11) 0.3210(5) 0.068(3) Uani 1 1 d . . .
C36 C 0.2197(7) 0.1991(9) 0.2828(4) 0.067(3) Uani 1 1 d . . .
C37 C 0.1304(8) 0.4473(9) 0.3369(5) 0.108(4) Uani 1 1 d . . .
H37A H 0.0829 0.4630 0.2918 0.162 Uiso 1 1 calc R . .
H37B H 0.1646 0.5143 0.3540 0.162 Uiso 1 1 calc R . .
H37C H 0.1088 0.4233 0.3715 0.162 Uiso 1 1 calc R . .
C38 C 0.3345(9) 0.4500(11) 0.3817(5) 0.180(9) Uani 1 1 d . . .
H38A H 0.3211 0.4796 0.4198 0.271 Uiso 1 1 calc R . .
H38B H 0.3286 0.5087 0.3474 0.271 Uiso 1 1 calc R . .
H38C H 0.3927 0.4221 0.4012 0.271 Uiso 1 1 calc R . .
C39 C 0.3813(8) 0.2297(19) 0.3266(7) 0.225(12) Uani 1 1 d . . .
H39A H 0.3918 0.1499 0.3326 0.338 Uiso 1 1 calc R . .
H39B H 0.4229 0.2689 0.3673 0.338 Uiso 1 1 calc R . .
H39C H 0.3863 0.2542 0.2835 0.338 Uiso 1 1 calc R . .
C40 C 0.2113(14) 0.0930(13) 0.2456(6) 0.203(10) Uani 1 1 d . . .
H40A H 0.1527 0.0672 0.2285 0.305 Uiso 1 1 calc R . .
H40B H 0.2490 0.0382 0.2780 0.305 Uiso 1 1 calc R . .
H40C H 0.2267 0.1032 0.2055 0.305 Uiso 1 1 calc R . .
C41 C 0.0575(6) 0.2241(12) 0.2513(6) 0.138(6) Uani 1 1 d . . .
H41A H 0.0333 0.2254 0.2865 0.206 Uiso 1 1 calc R . .
H41B H 0.0556 0.1485 0.2337 0.206 Uiso 1 1 calc R . .
H41C H 0.0248 0.2732 0.2120 0.206 Uiso 1 1 calc R . .
Ru1A Ru 0.34221(3) 0.85715(5) 0.03753(3) 0.03783(15) Uani 1 1 d . . .
Ru2A Ru 0.25227(4) 0.63514(5) 0.11042(3) 0.03851(16) Uani 1 1 d . . .
Cl1A Cl 0.24356(12) 0.83862(17) 0.09579(9) 0.0424(5) Uani 1 1 d . . .
Cl2A Cl 0.36542(11) 0.65882(16) 0.06937(9) 0.0420(5) Uani 1 1 d . . .
P1A P 0.23587(12) 0.80330(17) -0.06803(9) 0.0325(4) Uani 1 1 d . . .
P2A P 0.15463(11) 0.62447(18) -0.00146(9) 0.0337(4) Uani 1 1 d . . .
N1A N 0.1559(4) 0.5133(6) -0.0539(3) 0.0471(17) Uani 1 1 d . . .
N2A N 0.0488(4) 0.6196(7) -0.0125(3) 0.0480(17) Uani 1 1 d . . .
C1A C 0.1418(4) 0.7413(6) -0.0617(3) 0.0336(17) Uani 1 1 d . . .
H1A1 H 0.1123 0.8010 -0.0481 0.040 Uiso 1 1 calc R . .
H1A2 H 0.1035 0.7168 -0.1096 0.040 Uiso 1 1 calc R . .
C2A C 0.1813(4) 0.9113(6) -0.1313(3) 0.0314(16) Uani 1 1 d . . .
C3A C 0.1341(5) 0.9871(7) -0.1121(4) 0.0434(19) Uani 1 1 d . . .
H3A H 0.1304 0.9789 -0.0679 0.052 Uiso 1 1 calc R . .
C4A C 0.0922(6) 1.0743(8) -0.1557(5) 0.062(3) Uani 1 1 d . . .
H4A H 0.0588 1.1241 -0.1425 0.074 Uiso 1 1 calc R . .
C5A C 0.1001(6) 1.0865(10) -0.2163(5) 0.078(3) Uani 1 1 d . . .
H5A H 0.0709 1.1451 -0.2471 0.093 Uiso 1 1 calc R . .
C6A C 0.1482(6) 1.0182(8) -0.2353(4) 0.062(3) Uani 1 1 d . . .
H6A H 0.1553 1.0324 -0.2775 0.075 Uiso 1 1 calc R . .
C7A C 0.1878(5) 0.9270(7) -0.1942(4) 0.051(2) Uani 1 1 d . . .
H7A H 0.2188 0.8766 -0.2095 0.061 Uiso 1 1 calc R . .
C8A C 0.2649(4) 0.7052(6) -0.1214(3) 0.0343(16) Uani 1 1 d . . .
C9A C 0.3480(5) 0.6723(6) -0.0976(4) 0.045(2) Uani 1 1 d . . .
H9A H 0.3877 0.6966 -0.0528 0.054 Uiso 1 1 calc R . .
C10A C 0.3739(7) 0.6064(8) -0.1371(5) 0.068(3) Uani 1 1 d . . .
H10A H 0.4323 0.5892 -0.1206 0.082 Uiso 1 1 calc R . .
C11A C 0.3232(9) 0.5666(10) -0.1953(8) 0.100(4) Uani 1 1 d . . .
H11A H 0.3443 0.5189 -0.2207 0.120 Uiso 1 1 calc R . .
C12A C 0.2367(8) 0.5911(10) -0.2232(6) 0.090(4) Uani 1 1 d . . .
H12A H 0.1986 0.5596 -0.2664 0.108 Uiso 1 1 calc R . .
C13A C 0.2086(5) 0.6644(7) -0.1845(4) 0.052(2) Uani 1 1 d . . .
H13A H 0.1507 0.6854 -0.2023 0.063 Uiso 1 1 calc R . .
C14A C 0.0986(6) 0.4854(8) -0.1215(4) 0.052(2) Uani 1 1 d . . .
H14A H 0.0483 0.5254 -0.1477 0.062 Uiso 1 1 calc R . .
C15A C 0.1228(6) 0.3972(8) -0.1443(5) 0.060(2) Uani 1 1 d . . .
H15A H 0.0933 0.3606 -0.1881 0.072 Uiso 1 1 calc R . .
C16A C 0.2045(6) 0.3660(9) -0.0888(4) 0.068(2) Uani 1 1 d . . .
H16A H 0.2387 0.3053 -0.0902 0.081 Uiso 1 1 calc R . .
C17A C 0.2231(6) 0.4414(7) -0.0335(4) 0.050(2) Uani 1 1 d . . .
H17A H 0.2724 0.4427 0.0095 0.060 Uiso 1 1 calc R . .
C18A C -0.0128(6) 0.5355(8) -0.0400(4) 0.060(2) Uani 1 1 d . . .
H18A H -0.0052 0.4659 -0.0578 0.072 Uiso 1 1 calc R . .
C19A C -0.0871(6) 0.5740(11) -0.0362(4) 0.079(3) Uani 1 1 d . . .
H19A H -0.1399 0.5366 -0.0527 0.094 Uiso 1 1 calc R . .
C20A C -0.0680(6) 0.6832(12) -0.0016(6) 0.089(4) Uani 1 1 d . . .
H20A H -0.1057 0.7287 0.0094 0.106 Uiso 1 1 calc R . .
C21A C 0.0143(6) 0.7065(9) 0.0116(5) 0.061(2) Uani 1 1 d . . .
H21A H 0.0436 0.7719 0.0337 0.073 Uiso 1 1 calc R . .
C22A C 0.4586(6) 0.9166(9) 0.1195(4) 0.068(3) Uani 1 1 d . . .
C23A C 0.4044(6) 0.9980(11) 0.1054(5) 0.073(3) Uani 1 1 d . . .
C24A C 0.3707(5) 1.0282(8) 0.0348(5) 0.055(2) Uani 1 1 d . . .
C25A C 0.4157(7) 0.9635(9) 0.0013(4) 0.081(4) Uani 1 1 d . . .
C26A C 0.4714(5) 0.8905(8) 0.0585(7) 0.075(3) Uani 1 1 d . . .
C27A C 0.5030(6) 0.8565(11) 0.1901(5) 0.127(5) Uani 1 1 d . . .
H27D H 0.5504 0.9014 0.2217 0.191 Uiso 1 1 calc R . .
H27E H 0.5242 0.7849 0.1821 0.191 Uiso 1 1 calc R . .
H27F H 0.4628 0.8446 0.2116 0.191 Uiso 1 1 calc R . .
C28A C 0.3751(8) 1.0507(10) 0.1579(6) 0.122(5) Uani 1 1 d . . .
H28D H 0.3834 0.9986 0.1963 0.184 Uiso 1 1 calc R . .
H28E H 0.3151 1.0697 0.1341 0.184 Uiso 1 1 calc R . .
H28F H 0.4081 1.1180 0.1773 0.184 Uiso 1 1 calc R . .
C29A C 0.3150(7) 1.1273(10) 0.0010(9) 0.141(6) Uani 1 1 d . . .
H29D H 0.2784 1.1428 0.0255 0.211 Uiso 1 1 calc R . .
H29E H 0.2801 1.1113 -0.0488 0.211 Uiso 1 1 calc R . .
H29F H 0.3507 1.1919 0.0044 0.211 Uiso 1 1 calc R . .
C30A C 0.4126(9) 0.9741(12) -0.0724(6) 0.146(6) Uani 1 1 d . . .
H30D H 0.3603 1.0117 -0.1029 0.218 Uiso 1 1 calc R . .
H30E H 0.4142 0.9003 -0.0914 0.218 Uiso 1 1 calc R . .
H30F H 0.4614 1.0172 -0.0707 0.218 Uiso 1 1 calc R . .
C31A C 0.5330(5) 0.8096(9) 0.0493(8) 0.136(6) Uani 1 1 d . . .
H31D H 0.5909 0.8366 0.0749 0.205 Uiso 1 1 calc R . .
H31E H 0.5208 0.8027 -0.0010 0.205 Uiso 1 1 calc R . .
H31F H 0.5270 0.7371 0.0679 0.205 Uiso 1 1 calc R . .
C32A C 0.3354(6) 0.5518(14) 0.2072(5) 0.104(6) Uani 1 1 d . . .
C33A C 0.2975(7) 0.6389(9) 0.2253(4) 0.067(3) Uani 1 1 d . . .
C34A C 0.2082(7) 0.6202(9) 0.1930(4) 0.066(3) Uani 1 1 d . . .
C35A C 0.1925(6) 0.5248(8) 0.1597(4) 0.058(2) Uani 1 1 d . . .
C36A C 0.2692(8) 0.4768(8) 0.1634(4) 0.074(3) Uani 1 1 d . . .
C37A C 0.4289(6) 0.5345(12) 0.2310(5) 0.115(5) Uani 1 1 d . . .
H37D H 0.4401 0.5036 0.1920 0.172 Uiso 1 1 calc R . .
H37E H 0.4493 0.4832 0.2710 0.172 Uiso 1 1 calc R . .
H37F H 0.4582 0.6055 0.2454 0.172 Uiso 1 1 calc R . .
C38A C 0.3363(10) 0.7433(12) 0.2706(5) 0.157(8) Uani 1 1 d . . .
H38D H 0.3573 0.7243 0.3207 0.236 Uiso 1 1 calc R . .
H38E H 0.2930 0.8009 0.2594 0.236 Uiso 1 1 calc R . .
H38F H 0.3833 0.7705 0.2602 0.236 Uiso 1 1 calc R . .
C39A C 0.1430(8) 0.6963(8) 0.2038(6) 0.097(4) Uani 1 1 d . . .
H39D H 0.0864 0.6798 0.1679 0.146 Uiso 1 1 calc R . .
H39E H 0.1570 0.7737 0.1996 0.146 Uiso 1 1 calc R . .
H39F H 0.1442 0.6835 0.2508 0.146 Uiso 1 1 calc R . .
C40A C 0.1081(6) 0.4653(8) 0.1287(5) 0.079(3) Uani 1 1 d . . .
H40D H 0.1016 0.4200 0.1654 0.118 Uiso 1 1 calc R . .
H40E H 0.1059 0.4176 0.0899 0.118 Uiso 1 1 calc R . .
H40F H 0.0623 0.5197 0.1110 0.118 Uiso 1 1 calc R . .
C41A C 0.2834(7) 0.3616(7) 0.1407(5) 0.090(3) Uani 1 1 d . . .
H41D H 0.2870 0.3079 0.1772 0.135 Uiso 1 1 calc R . .
H41E H 0.3361 0.3606 0.1340 0.135 Uiso 1 1 calc R . .
H41F H 0.2361 0.3420 0.0963 0.135 Uiso 1 1 calc R . .

loop_
_atom_site_aniso_label
_atom_site_aniso_U_11
_atom_site_aniso_U_22
_atom_site_aniso_U_33
_atom_site_aniso_U_23
_atom_site_aniso_U_13
_atom_site_aniso_U_12
Ru1 0.0289(3) 0.0304(3) 0.0480(3) -0.0026(3) 0.0094(3) -0.0038(3)
Ru2 0.0352(3) 0.0411(4) 0.0255(3) 0.0022(3) 0.0058(2) -0.0003(3)
Cl1 0.0351(9) 0.0402(12) 0.0409(9) 0.0034(8) 0.0112(8) 0.0038(8)
Cl2 0.0402(10) 0.0416(13) 0.0431(9) -0.0111(9) 0.0144(8) 0.0001(9)
P1 0.0318(9) 0.0281(11) 0.0340(9) 0.0040(8) 0.0129(8) 0.0010(8)
P2 0.0303(9) 0.0318(11) 0.0265(8) 0.0033(8) 0.0035(7) -0.0034(9)
N1 0.062(4) 0.032(4) 0.030(3) 0.005(3) 0.000(3) 0.001(3)
N2 0.031(3) 0.052(5) 0.037(3) 0.007(3) 0.002(3) -0.016(3)
C1 0.032(3) 0.033(4) 0.022(3) -0.002(3) 0.008(3) -0.008(3)
C2 0.039(4) 0.032(4) 0.031(3) 0.007(3) 0.018(3) 0.010(3)
C3 0.053(5) 0.060(6) 0.048(4) -0.013(4) 0.025(4) -0.008(4)
C4 0.106(8) 0.044(6) 0.143(10) -0.018(6) 0.090(9) -0.007(6)
C5 0.122(10) 0.055(7) 0.077(7) -0.002(5) 0.046(7) -0.015(6)
C6 0.083(7) 0.043(6) 0.084(7) 0.014(5) 0.055(6) 0.020(5)
C7 0.050(4) 0.037(5) 0.045(4) 0.009(3) 0.027(3) 0.010(3)
C8 0.031(4) 0.040(5) 0.032(3) 0.008(3) 0.007(3) 0.000(3)
C9 0.068(5) 0.055(6) 0.048(4) 0.006(4) 0.038(4) 0.002(4)
C10 0.080(6) 0.052(6) 0.049(4) 0.009(4) 0.032(4) 0.013(5)
C11 0.071(6) 0.058(7) 0.087(7) 0.023(5) 0.038(6) 0.006(5)
C12 0.053(6) 0.066(8) 0.087(7) 0.022(6) 0.022(5) -0.003(5)
C13 0.047(5) 0.032(5) 0.053(4) 0.003(4) 0.017(4) 0.000(4)
C14 0.091(7) 0.033(5) 0.049(5) 0.007(4) 0.030(5) 0.016(5)
C15 0.228(16) 0.051(7) 0.141(11) 0.038(7) 0.131(12) 0.023(9)
C16 0.131(10) 0.038(6) 0.066(6) 0.006(4) 0.037(7) 0.009(6)
C17 0.062(5) 0.052(6) 0.043(4) -0.001(4) 0.002(4) 0.003(5)
C18 0.067(6) 0.084(8) 0.034(4) 0.006(4) 0.011(4) -0.029(5)
C19 0.057(6) 0.142(12) 0.073(6) 0.056(7) 0.021(5) -0.019(6)
C20 0.067(7) 0.143(13) 0.077(7) 0.068(8) 0.033(6) 0.037(7)
C21 0.042(5) 0.061(7) 0.086(6) 0.023(5) 0.034(5) 0.008(4)
C22 0.065(6) 0.067(7) 0.087(7) -0.017(5) 0.035(5) -0.027(5)
C23 0.063(6) 0.071(7) 0.079(6) 0.009(6) 0.010(5) -0.040(5)
C24 0.046(5) 0.032(6) 0.078(6) -0.008(4) 0.011(5) -0.014(4)
C25 0.080(7) 0.064(7) 0.056(5) -0.021(5) 0.012(5) -0.044(6)
C26 0.019(4) 0.032(5) 0.155(10) 0.015(6) 0.005(5) -0.004(4)
C27 0.081(7) 0.097(8) 0.167(11) -0.038(8) 0.077(8) -0.031(6)
C28 0.127(9) 0.069(7) 0.096(8) 0.031(6) 0.016(7) -0.048(6)
C29 0.060(6) 0.031(6) 0.238(15) -0.028(7) -0.016(8) 0.009(5)
C30 0.085(7) 0.071(7) 0.095(7) -0.017(6) 0.012(6) -0.014(6)
C31 0.046(5) 0.065(6) 0.162(10) 0.008(7) 0.001(6) 0.004(4)
C32 0.048(5) 0.144(10) 0.021(4) 0.013(5) 0.000(3) -0.006(6)
C33 0.097(7) 0.059(6) 0.037(4) 0.021(4) 0.022(4) 0.021(6)
C34 0.097(8) 0.073(7) 0.028(4) 0.003(4) -0.002(4) -0.054(7)
C35 0.049(5) 0.112(10) 0.046(5) 0.036(5) 0.021(4) 0.010(6)
C36 0.102(7) 0.070(6) 0.035(4) 0.006(4) 0.034(5) 0.009(6)
C37 0.161(11) 0.079(7) 0.083(7) 0.047(6) 0.049(7) 0.049(7)
C38 0.257(17) 0.160(12) 0.053(6) 0.028(7) -0.009(8) -0.180(13)
C39 0.102(9) 0.49(3) 0.128(11) 0.183(17) 0.088(9) 0.134(16)
C40 0.43(3) 0.128(13) 0.062(8) -0.042(8) 0.112(13) -0.041(16)
C41 0.070(6) 0.170(13) 0.104(8) 0.060(9) -0.035(6) -0.058(8)
Ru1A 0.0282(3) 0.0333(4) 0.0437(3) -0.0005(3) 0.0062(2) -0.0024(3)
Ru2A 0.0423(3) 0.0395(4) 0.0260(3) 0.0028(3) 0.0060(2) -0.0007(3)
Cl1A 0.0433(10) 0.0393(12) 0.0408(9) -0.0057(8) 0.0133(8) -0.0009(9)
Cl2A 0.0390(9) 0.0393(12) 0.0381(9) 0.0043(8) 0.0060(8) 0.0068(8)
P1A 0.0318(10) 0.0299(11) 0.0334(9) 0.0031(8) 0.0109(8) 0.0030(8)
P2A 0.0355(9) 0.0309(11) 0.0289(8) 0.0045(8) 0.0074(7) -0.0012(9)
N1A 0.061(4) 0.034(4) 0.039(3) -0.004(3) 0.013(3) -0.009(4)
N2A 0.047(4) 0.042(4) 0.047(4) 0.017(3) 0.012(3) -0.006(3)
C1A 0.032(4) 0.031(4) 0.032(3) 0.009(3) 0.007(3) 0.003(3)
C2A 0.033(4) 0.027(4) 0.033(3) 0.011(3) 0.011(3) 0.001(3)
C3A 0.047(5) 0.034(5) 0.048(4) 0.015(4) 0.019(4) 0.006(4)
C4A 0.076(7) 0.049(6) 0.071(6) 0.018(5) 0.041(5) 0.019(5)
C5A 0.070(6) 0.083(9) 0.073(6) -0.004(5) 0.023(5) 0.019(6)
C6A 0.085(6) 0.063(7) 0.045(4) 0.021(4) 0.032(4) 0.031(5)
C7A 0.060(5) 0.043(5) 0.054(4) 0.020(4) 0.028(4) 0.023(4)
C8A 0.042(4) 0.026(4) 0.037(3) -0.004(3) 0.018(3) -0.007(3)
C9A 0.054(5) 0.037(5) 0.053(4) 0.015(3) 0.032(4) 0.018(4)
C10A 0.098(7) 0.042(5) 0.073(6) 0.004(4) 0.042(6) 0.014(5)
C11A 0.145(12) 0.057(7) 0.145(12) -0.001(8) 0.107(11) 0.029(8)
C12A 0.122(10) 0.076(9) 0.094(8) -0.045(6) 0.068(8) -0.022(7)
C13A 0.055(5) 0.054(6) 0.048(4) 0.000(4) 0.021(4) 0.008(4)
C14A 0.069(5) 0.042(5) 0.027(3) -0.006(3) 0.002(3) -0.012(4)
C15A 0.071(6) 0.048(6) 0.052(5) 0.001(4) 0.016(4) 0.000(5)
C16A 0.095(6) 0.039(5) 0.068(5) -0.001(4) 0.032(5) 0.017(5)
C17A 0.067(5) 0.034(5) 0.039(4) 0.002(3) 0.011(4) 0.007(4)
C18A 0.058(5) 0.061(6) 0.052(5) 0.001(4) 0.014(4) -0.035(4)
C19A 0.047(5) 0.120(9) 0.046(5) 0.026(5) -0.005(4) -0.052(6)
C20A 0.046(5) 0.149(12) 0.082(7) 0.048(8) 0.037(5) 0.017(6)
C21A 0.058(5) 0.060(7) 0.069(6) 0.008(5) 0.029(5) 0.006(5)
C22A 0.062(6) 0.074(7) 0.056(5) -0.015(5) 0.012(4) -0.034(5)
C23A 0.070(6) 0.065(6) 0.087(7) -0.023(6) 0.034(5) -0.032(5)
C24A 0.042(5) 0.044(7) 0.069(6) 0.005(4) 0.012(4) -0.009(4)
C25A 0.113(8) 0.089(9) 0.042(4) -0.025(5) 0.032(5) -0.084(7)
C26A 0.037(5) 0.046(6) 0.136(9) -0.007(6) 0.031(6) -0.006(4)
C27A 0.081(7) 0.158(11) 0.073(6) 0.028(7) -0.038(5) -0.062(8)
C28A 0.146(11) 0.114(9) 0.133(10) -0.081(8) 0.083(9) -0.076(8)
C29A 0.084(8) 0.036(6) 0.252(17) 0.023(9) 0.019(10) -0.006(6)
C30A 0.198(13) 0.172(13) 0.080(7) -0.032(8) 0.071(8) -0.149(12)
C31A 0.041(5) 0.088(8) 0.281(18) -0.063(10) 0.068(8) -0.023(5)
C32A 0.057(6) 0.203(16) 0.055(6) 0.090(8) 0.025(5) 0.054(8)
C33A 0.094(7) 0.075(7) 0.020(3) -0.005(4) 0.009(4) -0.036(6)
C34A 0.107(8) 0.055(5) 0.041(4) 0.010(4) 0.035(5) 0.000(5)
C35A 0.069(5) 0.063(6) 0.035(4) 0.022(4) 0.015(4) 0.002(5)
C36A 0.131(9) 0.057(6) 0.034(4) 0.015(4) 0.034(6) -0.010(6)
C37A 0.059(6) 0.195(13) 0.075(6) 0.075(8) 0.011(5) 0.026(7)
C38A 0.278(18) 0.156(13) 0.034(5) -0.036(6) 0.059(8) -0.143(13)
C39A 0.157(11) 0.075(6) 0.106(8) 0.013(6) 0.101(8) 0.015(7)
C40A 0.087(7) 0.076(7) 0.066(6) 0.011(5) 0.024(5) -0.013(5)
C41A 0.166(10) 0.046(5) 0.076(6) 0.014(5) 0.067(7) 0.032(6)

loop_
_atom_type_symbol
_atom_type_description
_atom_type_scat_dispersion_real
_atom_type_scat_dispersion_imag
_atom_type_scat_source
C C 0.0033 0.0016 'International Tables Vol C Tables 4.2.6.8 and 6.1.1.4'
H H 0.0000 0.0000 'International Tables Vol C Tables 4.2.6.8 and 6.1.1.4'
Cl Cl 0.1484 0.1585 'International Tables Vol C Tables 4.2.6.8 and 6.1.1.4'
N N 0.0061 0.0033 'International Tables Vol C Tables 4.2.6.8 and 6.1.1.4'
P P 0.1023 0.0942 'International Tables Vol C Tables 4.2.6.8 and 6.1.1.4'
Ru Ru -1.2594 0.8363 'International Tables Vol C Tables 4.2.6.8 and 6.1.1.4'

loop_
_geom_angle_atom_site_label_1
_geom_angle_atom_site_label_2
_geom_angle_atom_site_label_3
_geom_angle
_geom_angle_site_symmetry_1
_geom_angle_site_symmetry_3
_geom_angle_publ_flag
C24 Ru1 C26 63.4(3) . . ?
C24 Ru1 C22 62.5(4) . . ?
C26 Ru1 C22 38.3(4) . . ?
C24 Ru1 C23 36.9(4) . . ?
C26 Ru1 C23 62.3(4) . . ?
C22 Ru1 C23 36.5(4) . . ?
C24 Ru1 C25 38.0(4) . . ?
C26 Ru1 C25 39.5(4) . . ?
C22 Ru1 C25 65.0(4) . . ?
C23 Ru1 C25 63.3(4) . . ?
C24 Ru1 P1 118.0(3) . . ?
C26 Ru1 P1 148.4(4) . . ?
C22 Ru1 P1 111.5(3) . . ?
C23 Ru1 P1 99.0(2) . . ?
C25 Ru1 P1 155.7(3) . . ?
C24 Ru1 Cl2 99.4(3) . . ?
C26 Ru1 Cl2 122.5(4) . . ?
C22 Ru1 Cl2 157.1(3) . . ?
C23 Ru1 Cl2 133.3(4) . . ?
C25 Ru1 Cl2 92.1(3) . . ?
P1 Ru1 Cl2 89.00(6) . . ?
C24 Ru1 Cl1 153.3(3) . . ?
C26 Ru1 Cl1 93.5(2) . . ?
C22 Ru1 Cl1 108.4(3) . . ?
C23 Ru1 Cl1 144.3(3) . . ?
C25 Ru1 Cl1 115.4(3) . . ?
P1 Ru1 Cl1 88.72(7) . . ?
Cl2 Ru1 Cl1 81.20(7) . . ?
C33 Ru2 C35 65.2(4) . . ?
C33 Ru2 C34 38.8(4) . . ?
C35 Ru2 C34 38.8(4) . . ?
C33 Ru2 C32 36.5(4) . . ?
C35 Ru2 C32 63.3(3) . . ?
C34 Ru2 C32 62.1(3) . . ?
C33 Ru2 C36 63.6(4) . . ?
C35 Ru2 C36 37.1(4) . . ?
C34 Ru2 C36 62.8(4) . . ?
C32 Ru2 C36 38.4(4) . . ?
C33 Ru2 P2 123.3(3) . . ?
C35 Ru2 P2 109.4(3) . . ?
C34 Ru2 P2 99.8(2) . . ?
C32 Ru2 P2 159.6(3) . . ?
C36 Ru2 P2 144.0(3) . . ?
C33 Ru2 Cl1 97.5(3) . . ?
C35 Ru2 Cl1 158.7(2) . . ?
C34 Ru2 Cl1 131.9(4) . . ?
C32 Ru2 Cl1 95.4(2) . . ?
C36 Ru2 Cl1 125.1(3) . . ?
P2 Ru2 Cl1 90.31(6) . . ?
C33 Ru2 Cl2 149.8(3) . . ?
C35 Ru2 Cl2 106.6(3) . . ?
C34 Ru2 Cl2 145.1(4) . . ?
C32 Ru2 Cl2 113.3(4) . . ?
C36 Ru2 Cl2 91.9(3) . . ?
P2 Ru2 Cl2 86.90(7) . . ?
Cl1 Ru2 Cl2 81.82(7) . . ?
Ru2 Cl1 Ru1 97.86(7) . . ?
Ru2 Cl2 Ru1 97.99(7) . . ?
C2 P1 C8 101.6(3) . . ?
C2 P1 C1 102.5(3) . . ?
C8 P1 C1 97.5(3) . . ?
C2 P1 Ru1 117.9(2) . . ?
C8 P1 Ru1 117.0(3) . . ?
C1 P1 Ru1 117.1(2) . . ?
N1 P2 N2 100.2(3) . . ?
N1 P2 C1 101.3(3) . . ?
N2 P2 C1 96.9(3) . . ?
N1 P2 Ru2 118.8(2) . . ?
N2 P2 Ru2 115.9(2) . . ?
C1 P2 Ru2 119.8(2) . . ?
C17 N1 C14 110.2(7) . . ?
C17 N1 P2 127.6(6) . . ?
C14 N1 P2 122.1(5) . . ?
C18 N2 C21 109.6(7) . . ?
C18 N2 P2 129.8(7) . . ?
C21 N2 P2 120.6(6) . . ?
P2 C1 P1 119.7(4) . . ?
C3 C2 C7 115.9(7) . . ?
C3 C2 P1 125.6(6) . . ?
C7 C2 P1 118.5(5) . . ?
C4 C3 C2 119.2(9) . . ?
C5 C4 C3 128.1(13) . . ?
C4 C5 C6 116.8(12) . . ?
C5 C6 C7 123.9(10) . . ?
C6 C7 C2 115.9(8) . . ?
C9 C8 C13 114.3(7) . . ?
C9 C8 P1 127.3(6) . . ?
C13 C8 P1 118.3(5) . . ?
C10 C9 C8 120.1(8) . . ?
C9 C10 C11 122.3(8) . . ?
C12 C11 C10 118.7(10) . . ?
C11 C12 C13 121.3(11) . . ?
C12 C13 C8 123.1(8) . . ?
C15 C14 N1 108.4(9) . . ?
C14 C15 C16 106.2(10) . . ?
C17 C16 C15 103.3(9) . . ?
N1 C17 C16 111.8(9) . . ?
N2 C18 C19 112.8(11) . . ?
C18 C19 C20 103.3(10) . . ?
C21 C20 C19 106.2(10) . . ?
N2 C21 C20 108.0(10) . . ?
C23 C22 C26 107.8(9) . . ?
C23 C22 C27 126.9(11) . . ?
C26 C22 C27 123.7(10) . . ?
C23 C22 Ru1 72.2(6) . . ?
C26 C22 Ru1 70.9(5) . . ?
C27 C22 Ru1 133.6(7) . . ?
C22 C23 C24 110.3(9) . . ?
C22 C23 C28 126.9(11) . . ?
C24 C23 C28 122.5(11) . . ?
C22 C23 Ru1 71.3(6) . . ?
C24 C23 Ru1 70.8(5) . . ?
C28 C23 Ru1 129.0(6) . . ?
C23 C24 C25 110.3(9) . . ?
C23 C24 C29 130.0(11) . . ?
C25 C24 C29 119.7(10) . . ?
C23 C24 Ru1 72.2(6) . . ?
C25 C24 Ru1 72.1(5) . . ?
C29 C24 Ru1 124.1(7) . . ?
C24 C25 C26 103.7(8) . . ?
C24 C25 C30 130.9(10) . . ?
C26 C25 C30 125.4(10) . . ?
C24 C25 Ru1 69.9(5) . . ?
C26 C25 Ru1 69.5(5) . . ?
C30 C25 Ru1 124.1(7) . . ?
C22 C26 C25 107.8(8) . . ?
C22 C26 C31 129.3(11) . . ?
C25 C26 C31 122.9(12) . . ?
C22 C26 Ru1 70.8(5) . . ?
C25 C26 Ru1 71.1(4) . . ?
C31 C26 Ru1 124.7(6) . . ?
C33 C32 C36 108.9(8) . . ?
C33 C32 C41 129.7(11) . . ?
C36 C32 C41 121.2(12) . . ?
C33 C32 Ru2 68.6(4) . . ?
C36 C32 Ru2 70.9(5) . . ?
C41 C32 Ru2 123.0(7) . . ?
C32 C33 C34 108.1(9) . . ?
C32 C33 C37 122.6(10) . . ?
C34 C33 C37 128.5(11) . . ?
C32 C33 Ru2 75.0(6) . . ?
C34 C33 Ru2 71.7(5) . . ?
C37 C33 Ru2 127.2(6) . . ?
C33 C34 C35 107.6(8) . . ?
C33 C34 C38 125.8(13) . . ?
C35 C34 C38 126.6(12) . . ?
C33 C34 Ru2 69.5(5) . . ?
C35 C34 Ru2 69.9(5) . . ?
C38 C34 Ru2 127.4(5) . . ?
C36 C35 C34 107.9(8) . . ?
C36 C35 C39 128.7(14) . . ?
C34 C35 C39 122.3(13) . . ?
C36 C35 Ru2 74.2(5) . . ?
C34 C35 Ru2 71.2(5) . . ?
C39 C35 Ru2 129.3(6) . . ?
C35 C36 C32 107.0(9) . . ?
C35 C36 C40 126.3(13) . . ?
C32 C36 C40 126.7(13) . . ?
C35 C36 Ru2 68.6(4) . . ?
C32 C36 Ru2 70.7(4) . . ?
C40 C36 Ru2 125.6(7) . . ?
C24A Ru1A C26A 65.7(4) . . ?
C24A Ru1A C25A 40.0(4) . . ?
C26A Ru1A C25A 40.3(4) . . ?
C24A Ru1A C22A 63.1(4) . . ?
C26A Ru1A C22A 38.2(4) . . ?
C25A Ru1A C22A 65.3(3) . . ?
C24A Ru1A C23A 37.4(4) . . ?
C26A Ru1A C23A 61.5(4) . . ?
C25A Ru1A C23A 63.5(3) . . ?
C22A Ru1A C23A 34.9(4) . . ?
C24A Ru1A P1A 110.6(2) . . ?
C26A Ru1A P1A 127.6(3) . . ?
C25A Ru1A P1A 101.2(2) . . ?
C22A Ru1A P1A 165.4(3) . . ?
C23A Ru1A P1A 145.3(3) . . ?
C24A Ru1A Cl1A 108.3(3) . . ?
C26A Ru1A Cl1A 142.4(3) . . ?
C25A Ru1A Cl1A 148.4(3) . . ?
C22A Ru1A Cl1A 104.7(3) . . ?
C23A Ru1A Cl1A 90.7(3) . . ?
P1A Ru1A Cl1A 89.77(6) . . ?
C24A Ru1A Cl2A 158.8(2) . . ?
C26A Ru1A Cl2A 94.9(3) . . ?
C25A Ru1A Cl2A 128.1(4) . . ?
C22A Ru1A Cl2A 96.6(3) . . ?
C23A Ru1A Cl2A 126.7(3) . . ?
P1A Ru1A Cl2A 87.70(7) . . ?
Cl1A Ru1A Cl2A 81.44(7) . . ?
C34A Ru2A C36A 62.6(4) . . ?
C34A Ru2A C32A 62.8(4) . . ?
C36A Ru2A C32A 39.1(5) . . ?
C34A Ru2A C35A 35.3(3) . . ?
C36A Ru2A C35A 38.2(3) . . ?
C32A Ru2A C35A 63.1(4) . . ?
C34A Ru2A C33A 38.5(4) . . ?
C36A Ru2A C33A 63.3(4) . . ?
C32A Ru2A C33A 36.6(4) . . ?
C35A Ru2A C33A 61.9(3) . . ?
C34A Ru2A P2A 117.1(3) . . ?
C36A Ru2A P2A 111.2(3) . . ?
C32A Ru2A P2A 149.2(5) . . ?
C35A Ru2A P2A 98.5(2) . . ?
C33A Ru2A P2A 155.6(3) . . ?
C34A Ru2A Cl2A 151.8(3) . . ?
C36A Ru2A Cl2A 108.5(3) . . ?
C32A Ru2A Cl2A 93.0(2) . . ?
C35A Ru2A Cl2A 146.5(3) . . ?
C33A Ru2A Cl2A 113.3(3) . . ?
P2A Ru2A Cl2A 91.05(6) . . ?
C34A Ru2A Cl1A 99.1(3) . . ?
C36A Ru2A Cl1A 158.3(2) . . ?
C32A Ru2A Cl1A 123.8(5) . . ?
C35A Ru2A Cl1A 130.4(3) . . ?
C33A Ru2A Cl1A 95.2(3) . . ?
P2A Ru2A Cl1A 87.01(7) . . ?
Cl2A Ru2A Cl1A 81.88(7) . . ?
Ru1A Cl1A Ru2A 97.48(7) . . ?
Ru2A Cl2A Ru1A 98.06(7) . . ?
C2A P1A C8A 102.6(3) . . ?
C2A P1A C1A 97.4(3) . . ?
C8A P1A C1A 104.4(3) . . ?
C2A P1A Ru1A 117.5(2) . . ?
C8A P1A Ru1A 116.6(2) . . ?
C1A P1A Ru1A 115.6(2) . . ?
N1A P2A N2A 100.0(4) . . ?
N1A P2A C1A 101.3(3) . . ?
N2A P2A C1A 96.2(3) . . ?
N1A P2A Ru2A 119.7(2) . . ?
N2A P2A Ru2A 116.2(2) . . ?
C1A P2A Ru2A 119.3(2) . . ?
C17A N1A C14A 108.8(7) . . ?
C17A N1A P2A 121.5(5) . . ?
C14A N1A P2A 129.4(6) . . ?
C21A N2A C18A 108.8(7) . . ?
C21A N2A P2A 120.3(6) . . ?
C18A N2A P2A 130.8(7) . . ?
P2A C1A P1A 119.7(4) . . ?
C7A C2A C3A 118.0(7) . . ?
C7A C2A P1A 124.6(6) . . ?
C3A C2A P1A 117.3(5) . . ?
C2A C3A C4A 121.7(7) . . ?
C5A C4A C3A 118.3(9) . . ?
C4A C5A C6A 121.8(10) . . ?
C5A C6A C7A 121.2(8) . . ?
C2A C7A C6A 118.9(8) . . ?
C13A C8A C9A 118.2(7) . . ?
C13A C8A P1A 123.3(6) . . ?
C9A C8A P1A 118.5(5) . . ?
C10A C9A C8A 120.9(8) . . ?
C11A C10A C9A 122.3(11) . . ?
C10A C11A C12A 121.6(10) . . ?
C11A C12A C13A 117.2(10) . . ?
C8A C13A C12A 119.7(9) . . ?
C15A C14A N1A 111.3(9) . . ?
C14A C15A C16A 106.0(8) . . ?
C17A C16A C15A 107.6(8) . . ?
N1A C17A C16A 106.1(7) . . ?
C19A C18A N2A 107.3(9) . . ?
C18A C19A C20A 107.2(7) . . ?
C21A C20A C19A 106.9(10) . . ?
C20A C21A N2A 109.7(10) . . ?
C23A C22A C26A 109.2(9) . . ?
C23A C22A C27A 127.3(10) . . ?
C26A C22A C27A 123.5(11) . . ?
C23A C22A Ru1A 73.7(6) . . ?
C26A C22A Ru1A 69.9(5) . . ?
C27A C22A Ru1A 122.5(6) . . ?
C22A C23A C24A 113.0(9) . . ?
C22A C23A C28A 125.0(11) . . ?
C24A C23A C28A 121.9(12) . . ?
C22A C23A Ru1A 71.3(6) . . ?
C24A C23A Ru1A 69.0(6) . . ?
C28A C23A Ru1A 124.5(6) . . ?
C23A C24A C25A 106.6(9) . . ?
C23A C24A C29A 127.7(11) . . ?
C25A C24A C29A 124.1(10) . . ?
C23A C24A Ru1A 73.7(6) . . ?
C25A C24A Ru1A 70.7(5) . . ?
C29A C24A Ru1A 131.9(7) . . ?
C24A C25A C26A 103.6(7) . . ?
C24A C25A C30A 129.0(12) . . ?
C26A C25A C30A 127.2(12) . . ?
C24A C25A Ru1A 69.3(5) . . ?
C26A C25A Ru1A 69.4(5) . . ?
C30A C25A Ru1A 128.5(6) . . ?
C22A C26A C25A 107.4(8) . . ?
C22A C26A C31A 129.5(12) . . ?
C25A C26A C31A 123.0(12) . . ?
C22A C26A Ru1A 71.9(5) . . ?
C25A C26A Ru1A 70.3(5) . . ?
C31A C26A Ru1A 125.8(6) . . ?
C33A C32A C36A 107.8(8) . . ?
C33A C32A C37A 126.1(15) . . ?
C36A C32A C37A 126.0(15) . . ?
C33A C32A Ru2A 71.9(5) . . ?
C36A C32A Ru2A 69.9(5) . . ?
C37A C32A Ru2A 125.8(6) . . ?
C32A C33A C34A 107.3(9) . . ?
C32A C33A C38A 130.7(12) . . ?
C34A C33A C38A 122.0(12) . . ?
C32A C33A Ru2A 71.5(5) . . ?
C34A C33A Ru2A 69.4(4) . . ?
C38A C33A Ru2A 123.4(6) . . ?
C35A C34A C33A 109.8(9) . . ?
C35A C34A C39A 126.3(10) . . ?
C33A C34A C39A 123.6(10) . . ?
C35A C34A Ru2A 73.7(5) . . ?
C33A C34A Ru2A 72.1(5) . . ?
C39A C34A Ru2A 125.9(6) . . ?
C34A C35A C36A 109.9(9) . . ?
C34A C35A C40A 126.6(9) . . ?
C36A C35A C40A 123.1(9) . . ?
C34A C35A Ru2A 70.9(5) . . ?
C36A C35A Ru2A 70.3(5) . . ?
C40A C35A Ru2A 130.7(5) . . ?
C35A C36A C32A 105.1(10) . . ?
C35A C36A C41A 128.5(11) . . ?
C32A C36A C41A 125.3(12) . . ?
C35A C36A Ru2A 71.5(6) . . ?
C32A C36A Ru2A 71.0(6) . . ?
C41A C36A Ru2A 131.0(6) . . ?

loop_
_geom_bond_atom_site_label_1
_geom_bond_atom_site_label_2
_geom_bond_distance
_geom_bond_site_symmetry_2
_geom_bond_publ_flag
Ru1 C24 2.152(9) . ?
Ru1 C26 2.159(8) . ?
Ru1 C22 2.158(9) . ?
Ru1 C23 2.170(10) . ?
Ru1 C25 2.181(8) . ?
Ru1 P1 2.2888(19) . ?
Ru1 Cl2 2.4763(19) . ?
Ru1 Cl1 2.483(2) . ?
Ru2 C33 2.114(8) . ?
Ru2 C35 2.125(8) . ?
Ru2 C34 2.142(9) . ?
Ru2 C32 2.193(8) . ?
Ru2 C36 2.196(7) . ?
Ru2 P2 2.2596(17) . ?
Ru2 Cl1 2.4635(18) . ?
Ru2 Cl2 2.465(2) . ?
P1 C2 1.793(7) . ?
P1 C8 1.818(7) . ?
P1 C1 1.841(6) . ?
P2 N1 1.737(7) . ?
P2 N2 1.790(6) . ?
P2 C1 1.838(7) . ?
N1 C17 1.388(10) . ?
N1 C14 1.409(11) . ?
N2 C18 1.354(11) . ?
N2 C21 1.375(11) . ?
C2 C3 1.390(10) . ?
C2 C7 1.405(9) . ?
C3 C4 1.330(12) . ?
C4 C5 1.194(14) . ?
C5 C6 1.336(14) . ?
C6 C7 1.394(11) . ?
C8 C9 1.376(10) . ?
C8 C13 1.411(11) . ?
C9 C10 1.371(12) . ?
C10 C11 1.381(13) . ?
C11 C12 1.274(12) . ?
C12 C13 1.366(13) . ?
C14 C15 1.397(15) . ?
C15 C16 1.585(18) . ?
C16 C17 1.382(13) . ?
C18 C19 1.370(14) . ?
C19 C20 1.519(17) . ?
C20 C21 1.413(13) . ?
C22 C23 1.355(15) . ?
C22 C26 1.417(15) . ?
C22 C27 1.557(13) . ?
C23 C24 1.369(13) . ?
C23 C28 1.538(13) . ?
C24 C25 1.412(13) . ?
C24 C29 1.509(13) . ?
C25 C26 1.467(14) . ?
C25 C30 1.506(13) . ?
C26 C31 1.537(12) . ?
C32 C33 1.350(15) . ?
C32 C36 1.443(14) . ?
C32 C41 1.575(12) . ?
C33 C34 1.412(13) . ?
C33 C37 1.540(13) . ?
C34 C35 1.418(15) . ?
C34 C38 1.534(12) . ?
C35 C36 1.377(14) . ?
C35 C39 1.498(13) . ?
C36 C40 1.473(16) . ?
Ru1A C24A 2.132(9) . ?
Ru1A C26A 2.137(8) . ?
Ru1A C25A 2.150(8) . ?
Ru1A C22A 2.163(8) . ?
Ru1A C23A 2.191(10) . ?
Ru1A P1A 2.3070(19) . ?
Ru1A Cl1A 2.4754(18) . ?
Ru1A Cl2A 2.476(2) . ?
Ru2A C34A 2.150(8) . ?
Ru2A C36A 2.168(9) . ?
Ru2A C32A 2.182(8) . ?
Ru2A C35A 2.183(8) . ?
Ru2A C33A 2.186(7) . ?
Ru2A P2A 2.2502(18) . ?
Ru2A Cl2A 2.454(2) . ?
Ru2A Cl1A 2.476(2) . ?
P1A C2A 1.820(7) . ?
P1A C8A 1.829(7) . ?
P1A C1A 1.847(7) . ?
P2A N1A 1.736(7) . ?
P2A N2A 1.754(6) . ?
P2A C1A 1.839(7) . ?
N1A C17A 1.375(10) . ?
N1A C14A 1.389(9) . ?
N2A C21A 1.398(12) . ?
N2A C18A 1.414(10) . ?
C2A C7A 1.368(9) . ?
C2A C3A 1.392(11) . ?
C3A C4A 1.385(11) . ?
C4A C5A 1.330(12) . ?
C5A C6A 1.341(13) . ?
C6A C7A 1.391(12) . ?
C8A C13A 1.367(10) . ?
C8A C9A 1.377(10) . ?
C9A C10A 1.344(11) . ?
C10A C11A 1.264(16) . ?
C11A C12A 1.399(16) . ?
C12A C13A 1.411(12) . ?
C14A C15A 1.303(13) . ?
C15A C16A 1.464(12) . ?
C16A C17A 1.397(12) . ?
C18A C19A 1.402(14) . ?
C19A C20A 1.475(16) . ?
C20A C21A 1.368(13) . ?
C22A C23A 1.308(14) . ?
C22A C26A 1.408(13) . ?
C22A C27A 1.532(13) . ?
C23A C24A 1.385(13) . ?
C23A C28A 1.519(14) . ?
C24A C25A 1.466(14) . ?
C24A C29A 1.519(14) . ?
C25A C26A 1.478(14) . ?
C25A C30A 1.516(12) . ?
C26A C31A 1.517(12) . ?
C32A C33A 1.372(17) . ?
C32A C36A 1.454(17) . ?
C32A C37A 1.502(12) . ?
C33A C34A 1.430(14) . ?
C33A C38A 1.553(14) . ?
C34A C35A 1.315(13) . ?
C34A C39A 1.544(13) . ?
C35A C36A 1.423(13) . ?
C35A C40A 1.516(12) . ?
C36A C41A 1.522(13) . ?
